data_4519432
loop_
_publ_author_name
'Li, Puzhen'
'Zhang, Meng'
'Maris, Thierry'
'Zhu, X. X.'
'Wuest, James D.'

_publ_contact_author_id_orcid 0000-0001-9731-4046
_publ_section_title
;
 Probing the Relationship between Crystallization and Gelation by Using
 Ammonium Salts of Bile Acids
;
_journal_name_full 'Crystal Growth & Design'
_journal_page_first 3505
_journal_page_last 3517
_journal_paper_doi 10.1021/acs.cgd.2c00310
_journal_volume 22
_journal_year 2022
_chemical_absolute_configuration ad
_chemical_formula_moiety 'C24 H39 O4, C6 H16 N, 2(H2 O)'
_chemical_formula_sum 'C30 H59 N O6'
_chemical_formula_weight 529.78
_space_group_crystal_system orthorhombic
_space_group_IT_number 19
_space_group_name_Hall 'P 2ac 2ab'
_space_group_name_H-M_alt 'P 21 21 21'
_atom_sites_solution_hydrogens mixed
_atom_sites_solution_primary dual
_audit_contact_author_email thierry.maris@umontreal.ca
_audit_contact_author_name 'Thierry Maris'
_audit_contact_author_phone '+1 514 340 4711 2579'
_audit_creation_date 2021-06-30
_audit_creation_method
;
FinalCif V85 by Daniel Kratzert, Freiburg 2021,
https://github.com/dkratzert/FinalCif
;
_cell_angle_alpha 90
_cell_angle_beta 90
_cell_angle_gamma 90
_cell_formula_units_Z 4
_cell_length_a 7.5730(3)
_cell_length_b 11.0104(4)
_cell_length_c 36.2681(14)
_cell_measurement_reflns_used 6835
_cell_measurement_temperature 100
_cell_measurement_theta_max 69.70
_cell_measurement_theta_min 2.44
_cell_volume 3024.1(2)
_computing_cell_refinement
;
SAINT (2020) V8.40B; Integration Software for Single Crystal Data.
Bruker AXS Inc., Madison, WI 53719-1173.
;
_computing_data_collection
;
APEX 3 (2019) Bruker AXS Inc., Madison, WI 53719-1173.
;
_computing_data_reduction
;
SAINT (2020) V8.40B; Integration Software for Single Crystal Data.
Bruker AXS Inc., Madison, WI 53719-1173.
;
_computing_molecular_graphics 'Olex2 1.3 (Dolomanov et al., 2009)'
_computing_publication_material 'Olex2 1.3 (Dolomanov et al., 2009)'
_computing_structure_refinement 'XL  (Sheldrick, 2008)'
_computing_structure_solution 'XT  (Sheldrick, 2015)'
_diffrn_ambient_temperature 100
_diffrn_detector 'CCD area detector'
_diffrn_detector_area_resol_mean 8.3
_diffrn_detector_type 'Bruker APEX2 CCD'
_diffrn_measured_fraction_theta_full 0.996
_diffrn_measured_fraction_theta_max 0.992
_diffrn_measurement_device 'three-circle diffractometer'
_diffrn_measurement_device_type 'Bruker Smart APEX'
_diffrn_measurement_method '\w scans'
_diffrn_radiation_collimation 'Focusing mirrors'
_diffrn_radiation_monochromator 'Quazar MX Mirror Optics'
_diffrn_radiation_probe x-ray
_diffrn_radiation_type 'Cu K\a'
_diffrn_radiation_wavelength 1.54178
_diffrn_reflns_av_R_equivalents 0.0613
_diffrn_reflns_av_unetI/netI 0.0352
_diffrn_reflns_Laue_measured_fraction_full 0.996
_diffrn_reflns_Laue_measured_fraction_max 0.992
_diffrn_reflns_limit_h_max 8
_diffrn_reflns_limit_h_min -8
_diffrn_reflns_limit_k_max 13
_diffrn_reflns_limit_k_min -13
_diffrn_reflns_limit_l_max 44
_diffrn_reflns_limit_l_min -44
_diffrn_reflns_number 41660
_diffrn_reflns_point_group_measured_fraction_full 0.996
_diffrn_reflns_point_group_measured_fraction_max 0.991
_diffrn_reflns_theta_full 67.679
_diffrn_reflns_theta_max 70.039
_diffrn_reflns_theta_min 2.436
_diffrn_source 'Microfocus Source'
_diffrn_source_current 0.65
_diffrn_source_target Cu
_diffrn_source_type 'Incoatec I\mS High Brilliance Microsource'
_diffrn_source_voltage 44.81
_diffrn_standards_number 0
_exptl_absorpt_coefficient_mu 0.626
_exptl_absorpt_correction_T_max 0.5856
_exptl_absorpt_correction_T_min 0.4761
_exptl_absorpt_correction_type multi-scan
_exptl_absorpt_process_details
;
SADABS-2016/2 (Bruker,2016/2) was used for absorption correction.
wR2(int) was 0.1638 before and 0.0703 after correction.
The Ratio of minimum to maximum transmission is 0.8130.
The \l/2 correction factor is Not present.
;
_exptl_crystal_colour 'clear light colourless'
_exptl_crystal_colour_lustre clear
_exptl_crystal_colour_modifier light
_exptl_crystal_colour_primary colourless
_exptl_crystal_density_diffrn 1.164
_exptl_crystal_description Needle
_exptl_crystal_F_000 1176
_exptl_crystal_recrystallization_method 'crystllised in water'
_exptl_crystal_size_max 0.32
_exptl_crystal_size_mid 0.06
_exptl_crystal_size_min 0.06
_refine_diff_density_max 0.292
_refine_diff_density_min -0.232
_refine_diff_density_rms 0.061
_refine_ls_abs_structure_details
;
 Refined as an inversion twin.
;
_refine_ls_abs_structure_Flack 0.08(17)
_refine_ls_extinction_coef .
_refine_ls_extinction_method none
_refine_ls_goodness_of_fit_ref 1.069
_refine_ls_hydrogen_treatment mixed
_refine_ls_matrix_type full
_refine_ls_number_parameters 372
_refine_ls_number_reflns 5694
_refine_ls_number_restraints 0
_refine_ls_restrained_S_all 1.069
_refine_ls_R_factor_all 0.0374
_refine_ls_R_factor_gt 0.0360
_refine_ls_shift/su_max 0.001
_refine_ls_shift/su_mean 0.000
_refine_ls_structure_factor_coef Fsqd
_refine_ls_weighting_details
;
w=1/[\s^2^(Fo^2^)+(0.0659P)^2^+0.2164P] where P=(Fo^2^+2Fc^2^)/3'
;
_refine_ls_weighting_scheme calc
_refine_ls_wR_factor_gt 0.0953
_refine_ls_wR_factor_ref 0.0967
_reflns_Friedel_coverage 0.740
_reflns_Friedel_fraction_full 0.995
_reflns_Friedel_fraction_max 0.991
_reflns_number_gt 5492
_reflns_number_total 5694
_reflns_threshold_expression 'I > 2\s(I)'
_cod_data_source_file DCA_Pr2NH2_2H2O.cif
_cod_data_source_block zhu25
_cod_database_code 4519432

loop_
_space_group_symop_id
_space_group_symop_operation_xyz
1 'x, y, z'
2 '-x+1/2, -y, z+1/2'
3 '-x, y+1/2, -z+1/2'
4 'x+1/2, -y+1/2, -z'

loop_
_atom_site_label
_atom_site_type_symbol
_atom_site_fract_x
_atom_site_fract_y
_atom_site_fract_z
_atom_site_U_iso_or_equiv
_atom_site_adp_type
_atom_site_occupancy
_atom_site_site_symmetry_order
_atom_site_calc_flag
_atom_site_refinement_flags_posn
_atom_site_refinement_flags_adp
_atom_site_refinement_flags_occupancy
_atom_site_disorder_assembly
_atom_site_disorder_group
O1 O 0.6612(2) 0.86953(13) 0.66010(4) 0.0203(3) Uani 1 1 d . . . . .
H1 H 0.544(5) 0.868(3) 0.6675(9) 0.041(9) Uiso 1 1 d . . . . .
O2 O 0.8359(2) 0.60914(14) 0.31011(4) 0.0257(3) Uani 1 1 d . . . . .
O3 O 0.63426(19) 0.67156(13) 0.27034(3) 0.0196(3) Uani 1 1 d . . . . .
O4 O 0.51772(19) 0.86670(12) 0.49406(4) 0.0194(3) Uani 1 1 d . . . . .
H4 H 0.472(8) 0.835(6) 0.4782(14) 0.10(2) Uiso 1 1 d . . . . .
C1 C 0.5790(2) 1.13030(16) 0.59451(5) 0.0143(3) Uani 1 1 d . . . . .
H1A H 0.587528 1.196178 0.613002 0.017 Uiso 1 1 calc R U . . .
H1B H 0.479537 1.150031 0.577834 0.017 Uiso 1 1 calc R U . . .
C2 C 0.5376(2) 1.01135(16) 0.61443(5) 0.0147(4) Uani 1 1 d . . . . .
H2A H 0.425887 1.019351 0.628396 0.018 Uiso 1 1 calc R U . . .
H2B H 0.523595 0.944905 0.596276 0.018 Uiso 1 1 calc R U . . .
C3 C 0.6888(3) 0.98214(17) 0.64073(5) 0.0162(4) Uani 1 1 d . . . . .
H3 H 0.699096 1.049275 0.659172 0.019 Uiso 1 1 calc R U . . .
C4 C 0.8607(2) 0.97223(17) 0.61990(5) 0.0153(3) Uani 1 1 d . . . . .
H4A H 0.854188 0.902181 0.602836 0.018 Uiso 1 1 calc R U . . .
H4B H 0.957453 0.956411 0.637619 0.018 Uiso 1 1 calc R U . . .
C5 C 0.9043(2) 1.08730(16) 0.59772(5) 0.0140(3) Uani 1 1 d . . . . .
H5 H 0.922087 1.154251 0.615978 0.017 Uiso 1 1 calc R U . . .
C6 C 1.0791(2) 1.07213(18) 0.57690(5) 0.0168(4) Uani 1 1 d . . . . .
H6A H 1.118943 1.152483 0.567905 0.020 Uiso 1 1 calc R U . . .
H6B H 1.169949 1.040822 0.594077 0.020 Uiso 1 1 calc R U . . .
C7 C 1.0624(2) 0.98514(17) 0.54411(5) 0.0155(4) Uani 1 1 d . . . . .
H7A H 1.176101 0.982124 0.530674 0.019 Uiso 1 1 calc R U . . .
H7B H 1.036232 0.902380 0.553284 0.019 Uiso 1 1 calc R U . . .
C8 C 0.9160(2) 1.02530(15) 0.51767(5) 0.0124(3) Uani 1 1 d . . . . .
H8 H 0.948755 1.105920 0.506978 0.015 Uiso 1 1 calc R U . . .
C9 C 0.7387(2) 1.03875(15) 0.53842(5) 0.0119(3) Uani 1 1 d . . . . .
H9 H 0.710378 0.956958 0.548852 0.014 Uiso 1 1 calc R U . . .
C10 C 0.7511(2) 1.12757(16) 0.57180(5) 0.0129(3) Uani 1 1 d . . . . .
C11 C 0.5882(2) 1.07036(16) 0.51165(5) 0.0143(3) Uani 1 1 d . . . . .
H11A H 0.475370 1.071084 0.525442 0.017 Uiso 1 1 calc R U . . .
H11B H 0.607952 1.153208 0.501882 0.017 Uiso 1 1 calc R U . . .
C12 C 0.5717(2) 0.98177(15) 0.47914(5) 0.0130(3) Uani 1 1 d . . . . .
H12 H 0.478317 1.011901 0.461911 0.016 Uiso 1 1 calc R U . . .
C13 C 0.7476(2) 0.97096(16) 0.45806(5) 0.0114(3) Uani 1 1 d . . . . .
C14 C 0.8915(2) 0.93483(15) 0.48621(5) 0.0115(3) Uani 1 1 d . . . . .
H14 H 0.851563 0.857020 0.497730 0.014 Uiso 1 1 calc R U . . .
C15 C 1.0518(2) 0.90354(16) 0.46229(5) 0.0145(3) Uani 1 1 d . . . . .
H15A H 1.129393 0.844215 0.474869 0.017 Uiso 1 1 calc R U . . .
H15B H 1.121116 0.977252 0.456403 0.017 Uiso 1 1 calc R U . . .
C16 C 0.9698(2) 0.84803(17) 0.42704(5) 0.0165(4) Uani 1 1 d . . . . .
H16A H 0.999237 0.760597 0.425330 0.020 Uiso 1 1 calc R U . . .
H16B H 1.016570 0.889501 0.404869 0.020 Uiso 1 1 calc R U . . .
C17 C 0.7664(2) 0.86534(16) 0.42958(5) 0.0133(4) Uani 1 1 d . . . . .
H17 H 0.717152 0.790642 0.441412 0.016 Uiso 1 1 calc R U . . .
C18 C 0.7874(2) 1.09264(16) 0.43883(5) 0.0151(4) Uani 1 1 d . . . . .
H18A H 0.687128 1.115569 0.423242 0.023 Uiso 1 1 calc R U . . .
H18B H 0.893438 1.084123 0.423550 0.023 Uiso 1 1 calc R U . . .
H18C H 0.807097 1.155653 0.457468 0.023 Uiso 1 1 calc R U . . .
C19 C 0.7846(3) 1.25889(16) 0.55874(5) 0.0180(4) Uani 1 1 d . . . . .
H19A H 0.682212 1.287830 0.544752 0.027 Uiso 1 1 calc R U . . .
H19B H 0.889674 1.260814 0.542963 0.027 Uiso 1 1 calc R U . . .
H19C H 0.803349 1.311440 0.580190 0.027 Uiso 1 1 calc R U . . .
C20 C 0.6769(3) 0.87808(16) 0.39158(5) 0.0159(4) Uani 1 1 d . . . . .
H20 H 0.723807 0.953317 0.379633 0.019 Uiso 1 1 calc R U . . .
C21 C 0.4761(3) 0.8913(2) 0.39476(6) 0.0249(4) Uani 1 1 d . . . . .
H21A H 0.428728 0.824380 0.409585 0.037 Uiso 1 1 calc R U . . .
H21B H 0.423381 0.889068 0.370087 0.037 Uiso 1 1 calc R U . . .
H21C H 0.447713 0.968812 0.406626 0.037 Uiso 1 1 calc R U . . .
C22 C 0.7268(3) 0.76909(17) 0.36694(5) 0.0166(4) Uani 1 1 d . . . . .
H22A H 0.856864 0.766431 0.364339 0.020 Uiso 1 1 calc R U . . .
H22B H 0.689380 0.693298 0.379376 0.020 Uiso 1 1 calc R U . . .
C23 C 0.6440(3) 0.77290(17) 0.32846(5) 0.0185(4) Uani 1 1 d . . . . .
H23A H 0.514674 0.763256 0.331087 0.022 Uiso 1 1 calc R U . . .
H23B H 0.665799 0.854233 0.317747 0.022 Uiso 1 1 calc R U . . .
C24 C 0.7105(2) 0.67754(16) 0.30134(5) 0.0154(4) Uani 1 1 d . . . . .
N1 N 0.8397(2) 0.41654(16) 0.26112(4) 0.0205(4) Uani 1 1 d . . . . .
H1C H 0.946(5) 0.381(3) 0.2631(8) 0.028(7) Uiso 1 1 d . . . . .
H1D H 0.836(4) 0.487(3) 0.2741(8) 0.033(7) Uiso 1 1 d . . . . .
C25 C 0.7048(3) 0.3307(2) 0.27562(6) 0.0254(4) Uani 1 1 d . . . . .
H25A H 0.711386 0.253742 0.261551 0.031 Uiso 1 1 calc R U . . .
H25B H 0.585819 0.365700 0.271739 0.031 Uiso 1 1 calc R U . . .
C26 C 0.7294(3) 0.3036(2) 0.31627(6) 0.0259(4) Uani 1 1 d . . . . .
H26A H 0.701244 0.376920 0.330932 0.031 Uiso 1 1 calc R U . . .
H26B H 0.854067 0.281559 0.321042 0.031 Uiso 1 1 calc R U . . .
C27 C 0.6091(4) 0.1992(2) 0.32798(6) 0.0320(5) Uani 1 1 d . . . . .
H27A H 0.640992 0.125752 0.314262 0.048 Uiso 1 1 calc R U . . .
H27B H 0.486032 0.220553 0.322735 0.048 Uiso 1 1 calc R U . . .
H27C H 0.623179 0.184417 0.354461 0.048 Uiso 1 1 calc R U . . .
C28 C 0.8095(3) 0.4459(2) 0.22146(5) 0.0242(4) Uani 1 1 d . . . . .
H28A H 0.696050 0.489785 0.218905 0.029 Uiso 1 1 calc R U . . .
H28B H 0.800606 0.369429 0.207226 0.029 Uiso 1 1 calc R U . . .
C29 C 0.9565(3) 0.5231(2) 0.20556(6) 0.0256(4) Uani 1 1 d . . . . .
H29A H 1.069539 0.478190 0.207081 0.031 Uiso 1 1 calc R U . . .
H29B H 0.968382 0.598599 0.220154 0.031 Uiso 1 1 calc R U . . .
C30 C 0.9177(3) 0.5548(2) 0.16554(6) 0.0336(5) Uani 1 1 d . . . . .
H30A H 0.896153 0.480078 0.151549 0.050 Uiso 1 1 calc R U . . .
H30B H 1.018974 0.597821 0.154958 0.050 Uiso 1 1 calc R U . . .
H30C H 0.812894 0.606861 0.164330 0.050 Uiso 1 1 calc R U . . .
O6 O 0.1804(2) 0.32944(15) 0.27456(4) 0.0240(3) Uani 1 1 d . . . . .
H6C H 0.236(5) 0.391(4) 0.2745(9) 0.038(9) Uiso 1 1 d . . . . .
H6D H 0.254(6) 0.282(4) 0.2615(10) 0.053(10) Uiso 1 1 d . . . . .
O5 O 0.3121(2) 0.56019(15) 0.27336(4) 0.0260(3) Uani 1 1 d . . . . .
H5A H 0.416(5) 0.597(3) 0.2712(8) 0.037(8) Uiso 1 1 d . . . . .
H5B H 0.271(5) 0.588(4) 0.2935(11) 0.048(10) Uiso 1 1 d . . . . .

loop_
_atom_site_aniso_label
_atom_site_aniso_U_11
_atom_site_aniso_U_22
_atom_site_aniso_U_33
_atom_site_aniso_U_23
_atom_site_aniso_U_13
_atom_site_aniso_U_12
O1 0.0206(7) 0.0200(7) 0.0204(6) 0.0071(5) 0.0016(5) 0.0001(5)
O2 0.0286(8) 0.0253(7) 0.0233(7) -0.0091(6) -0.0087(6) 0.0104(6)
O3 0.0206(7) 0.0243(7) 0.0138(6) 0.0001(5) -0.0015(5) -0.0019(5)
O4 0.0173(7) 0.0160(6) 0.0248(7) 0.0037(5) 0.0000(5) -0.0059(5)
C1 0.0148(9) 0.0125(8) 0.0156(8) -0.0009(6) 0.0002(6) 0.0020(6)
C2 0.0129(9) 0.0162(8) 0.0150(8) -0.0006(6) 0.0012(6) 0.0005(7)
C3 0.0184(9) 0.0152(8) 0.0149(8) 0.0020(6) 0.0002(7) -0.0002(7)
C4 0.0147(9) 0.0148(8) 0.0163(8) 0.0020(6) -0.0016(7) 0.0014(6)
C5 0.0125(8) 0.0141(8) 0.0153(8) -0.0013(6) -0.0013(6) -0.0011(6)
C6 0.0120(8) 0.0192(9) 0.0193(9) -0.0005(7) -0.0026(6) -0.0030(7)
C7 0.0118(8) 0.0179(8) 0.0168(8) -0.0008(7) 0.0000(6) 0.0007(7)
C8 0.0118(8) 0.0096(7) 0.0158(8) 0.0006(6) 0.0006(6) -0.0013(6)
C9 0.0121(8) 0.0093(8) 0.0142(8) 0.0004(6) -0.0011(6) -0.0013(6)
C10 0.0137(9) 0.0092(8) 0.0157(8) 0.0007(6) -0.0006(6) -0.0004(6)
C11 0.0125(8) 0.0144(8) 0.0161(8) -0.0002(6) -0.0001(6) 0.0020(6)
C12 0.0117(8) 0.0106(8) 0.0166(8) 0.0018(6) -0.0013(6) 0.0002(6)
C13 0.0124(8) 0.0081(8) 0.0136(8) 0.0007(6) 0.0001(6) -0.0004(6)
C14 0.0098(8) 0.0090(7) 0.0156(8) 0.0014(6) 0.0003(6) -0.0002(6)
C15 0.0121(8) 0.0145(8) 0.0168(8) -0.0007(6) 0.0006(6) 0.0014(6)
C16 0.0143(9) 0.0164(8) 0.0186(9) -0.0023(7) -0.0004(6) 0.0019(7)
C17 0.0138(9) 0.0091(8) 0.0171(8) -0.0006(6) -0.0001(6) 0.0004(6)
C18 0.0183(9) 0.0103(8) 0.0166(8) 0.0013(6) -0.0007(6) -0.0008(7)
C19 0.0216(10) 0.0093(8) 0.0231(9) -0.0005(6) -0.0007(7) -0.0019(7)
C20 0.0186(9) 0.0114(8) 0.0175(8) -0.0019(6) -0.0025(7) 0.0023(7)
C21 0.0206(11) 0.0284(10) 0.0257(10) -0.0126(8) -0.0079(7) 0.0097(8)
C22 0.0194(9) 0.0138(8) 0.0166(9) -0.0026(7) -0.0009(7) 0.0036(7)
C23 0.0206(10) 0.0182(9) 0.0168(8) -0.0009(7) -0.0022(7) 0.0030(7)
C24 0.0172(9) 0.0147(8) 0.0143(8) 0.0007(7) 0.0014(7) -0.0026(7)
N1 0.0181(9) 0.0219(9) 0.0216(8) -0.0069(6) -0.0011(6) 0.0012(7)
C25 0.0228(10) 0.0283(11) 0.0252(10) -0.0049(8) -0.0002(8) -0.0053(8)
C26 0.0255(11) 0.0267(10) 0.0255(10) -0.0030(8) -0.0005(8) 0.0013(8)
C27 0.0356(13) 0.0276(11) 0.0327(11) 0.0003(9) 0.0066(9) 0.0012(9)
C28 0.0236(10) 0.0293(11) 0.0196(9) -0.0069(8) -0.0022(8) -0.0015(8)
C29 0.0257(11) 0.0258(10) 0.0253(10) -0.0040(8) -0.0004(8) -0.0020(8)
C30 0.0328(12) 0.0441(13) 0.0239(11) -0.0038(9) 0.0022(9) -0.0033(10)
O6 0.0197(7) 0.0239(8) 0.0283(7) -0.0065(6) 0.0040(6) -0.0003(6)
O5 0.0260(8) 0.0291(8) 0.0229(7) -0.0006(6) 0.0027(6) -0.0085(6)

loop_
_atom_type_symbol
_atom_type_description
_atom_type_scat_dispersion_real
_atom_type_scat_dispersion_imag
_atom_type_scat_source
C C 0.0181 0.0091 'International Tables Vol C Tables 4.2.6.8 and 6.1.1.4'
H H 0.0000 0.0000 'International Tables Vol C Tables 4.2.6.8 and 6.1.1.4'
N N 0.0311 0.0180 'International Tables Vol C Tables 4.2.6.8 and 6.1.1.4'
O O 0.0492 0.0322 'International Tables Vol C Tables 4.2.6.8 and 6.1.1.4'

loop_
_geom_angle_atom_site_label_1
_geom_angle_atom_site_label_2
_geom_angle_atom_site_label_3
_geom_angle
_geom_angle_site_symmetry_1
_geom_angle_site_symmetry_3
C3 O1 H1 107(2) . .
C12 O4 H4 104(4) . .
H1A C1 H1B 107.6 . .
C2 C1 H1A 108.7 . .
C2 C1 H1B 108.7 . .
C2 C1 C10 114.15(14) . .
C10 C1 H1A 108.7 . .
C10 C1 H1B 108.7 . .
C1 C2 H2A 109.9 . .
C1 C2 H2B 109.9 . .
H2A C2 H2B 108.3 . .
C3 C2 C1 108.82(15) . .
C3 C2 H2A 109.9 . .
C3 C2 H2B 109.9 . .
O1 C3 C2 112.19(15) . .
O1 C3 H3 108.7 . .
O1 C3 C4 107.90(15) . .
C2 C3 H3 108.7 . .
C4 C3 C2 110.49(14) . .
C4 C3 H3 108.7 . .
C3 C4 H4A 109.0 . .
C3 C4 H4B 109.0 . .
C3 C4 C5 112.81(15) . .
H4A C4 H4B 107.8 . .
C5 C4 H4A 109.0 . .
C5 C4 H4B 109.0 . .
C4 C5 H5 106.9 . .
C4 C5 C10 112.99(14) . .
C6 C5 C4 110.70(15) . .
C6 C5 H5 106.9 . .
C6 C5 C10 112.15(14) . .
C10 C5 H5 106.9 . .
C5 C6 H6A 109.1 . .
C5 C6 H6B 109.1 . .
H6A C6 H6B 107.9 . .
C7 C6 C5 112.27(14) . .
C7 C6 H6A 109.2 . .
C7 C6 H6B 109.2 . .
C6 C7 H7A 109.3 . .
C6 C7 H7B 109.3 . .
H7A C7 H7B 108.0 . .
C8 C7 C6 111.42(15) . .
C8 C7 H7A 109.3 . .
C8 C7 H7B 109.3 . .
C7 C8 H8 108.6 . .
C7 C8 C9 110.59(14) . .
C9 C8 H8 108.6 . .
C14 C8 C7 111.58(14) . .
C14 C8 H8 108.6 . .
C14 C8 C9 108.71(14) . .
C8 C9 H9 106.5 . .
C8 C9 C10 112.68(14) . .
C10 C9 H9 106.5 . .
C11 C9 C8 110.99(14) . .
C11 C9 H9 106.5 . .
C11 C9 C10 113.14(14) . .
C1 C10 C5 108.23(14) . .
C1 C10 C9 112.09(14) . .
C1 C10 C19 106.56(14) . .
C5 C10 C9 109.57(14) . .
C19 C10 C5 109.23(15) . .
C19 C10 C9 111.06(14) . .
C9 C11 H11A 108.8 . .
C9 C11 H11B 108.8 . .
H11A C11 H11B 107.7 . .
C12 C11 C9 113.69(14) . .
C12 C11 H11A 108.8 . .
C12 C11 H11B 108.8 . .
O4 C12 C11 107.10(14) . .
O4 C12 H12 109.1 . .
O4 C12 C13 111.38(14) . .
C11 C12 H12 109.1 . .
C11 C12 C13 111.08(14) . .
C13 C12 H12 109.1 . .
C12 C13 C14 107.57(13) . .
C12 C13 C17 117.70(14) . .
C14 C13 C17 100.42(13) . .
C18 C13 C12 109.08(14) . .
C18 C13 C14 112.63(14) . .
C18 C13 C17 109.29(13) . .
C8 C14 C13 114.31(14) . .
C8 C14 H14 106.5 . .
C8 C14 C15 118.30(15) . .
C13 C14 H14 106.5 . .
C15 C14 C13 104.05(13) . .
C15 C14 H14 106.5 . .
C14 C15 H15A 111.0 . .
C14 C15 H15B 111.0 . .
C14 C15 C16 103.83(14) . .
H15A C15 H15B 109.0 . .
C16 C15 H15A 111.0 . .
C16 C15 H15B 111.0 . .
C15 C16 H16A 110.2 . .
C15 C16 H16B 110.2 . .
C15 C16 C17 107.45(14) . .
H16A C16 H16B 108.5 . .
C17 C16 H16A 110.2 . .
C17 C16 H16B 110.2 . .
C13 C17 H17 107.1 . .
C16 C17 C13 102.77(14) . .
C16 C17 H17 107.1 . .
C20 C17 C13 118.88(14) . .
C20 C17 C16 113.18(15) . .
C20 C17 H17 107.1 . .
C13 C18 H18A 109.5 . .
C13 C18 H18B 109.5 . .
C13 C18 H18C 109.5 . .
H18A C18 H18B 109.5 . .
H18A C18 H18C 109.5 . .
H18B C18 H18C 109.5 . .
C10 C19 H19A 109.5 . .
C10 C19 H19B 109.5 . .
C10 C19 H19C 109.5 . .
H19A C19 H19B 109.5 . .
H19A C19 H19C 109.5 . .
H19B C19 H19C 109.5 . .
C17 C20 H20 107.8 . .
C17 C20 C22 109.83(14) . .
C21 C20 C17 112.19(16) . .
C21 C20 H20 107.8 . .
C21 C20 C22 111.11(16) . .
C22 C20 H20 107.8 . .
C20 C21 H21A 109.5 . .
C20 C21 H21B 109.5 . .
C20 C21 H21C 109.5 . .
H21A C21 H21B 109.5 . .
H21A C21 H21C 109.5 . .
H21B C21 H21C 109.5 . .
C20 C22 H22A 108.8 . .
C20 C22 H22B 108.8 . .
H22A C22 H22B 107.7 . .
C23 C22 C20 113.99(15) . .
C23 C22 H22A 108.8 . .
C23 C22 H22B 108.8 . .
C22 C23 H23A 108.3 . .
C22 C23 H23B 108.3 . .
H23A C23 H23B 107.4 . .
C24 C23 C22 115.75(16) . .
C24 C23 H23A 108.3 . .
C24 C23 H23B 108.3 . .
O2 C24 O3 122.69(17) . .
O2 C24 C23 120.01(16) . .
O3 C24 C23 117.30(17) . .
H1C N1 H1D 111(3) . .
C25 N1 H1C 107.8(19) . .
C25 N1 H1D 110(2) . .
C25 N1 C28 111.93(16) . .
C28 N1 H1C 108.1(18) . .
C28 N1 H1D 108.2(19) . .
N1 C25 H25A 109.1 . .
N1 C25 H25B 109.1 . .
N1 C25 C26 112.59(17) . .
H25A C25 H25B 107.8 . .
C26 C25 H25A 109.1 . .
C26 C25 H25B 109.1 . .
C25 C26 H26A 109.6 . .
C25 C26 H26B 109.6 . .
C25 C26 C27 110.20(18) . .
H26A C26 H26B 108.1 . .
C27 C26 H26A 109.6 . .
C27 C26 H26B 109.6 . .
C26 C27 H27A 109.5 . .
C26 C27 H27B 109.5 . .
C26 C27 H27C 109.5 . .
H27A C27 H27B 109.5 . .
H27A C27 H27C 109.5 . .
H27B C27 H27C 109.5 . .
N1 C28 H28A 109.2 . .
N1 C28 H28B 109.2 . .
N1 C28 C29 112.10(17) . .
H28A C28 H28B 107.9 . .
C29 C28 H28A 109.2 . .
C29 C28 H28B 109.2 . .
C28 C29 H29A 109.6 . .
C28 C29 H29B 109.6 . .
C28 C29 C30 110.49(18) . .
H29A C29 H29B 108.1 . .
C30 C29 H29A 109.6 . .
C30 C29 H29B 109.6 . .
C29 C30 H30A 109.5 . .
C29 C30 H30B 109.5 . .
C29 C30 H30C 109.5 . .
H30A C30 H30B 109.5 . .
H30A C30 H30C 109.5 . .
H30B C30 H30C 109.5 . .
H6C O6 H6D 100(3) . .
H5A O5 H5B 104(3) . .

loop_
_geom_bond_atom_site_label_1
_geom_bond_atom_site_label_2
_geom_bond_distance
_geom_bond_site_symmetry_2
O1 H1 0.92(4) .
O1 C3 1.441(2) .
O2 C24 1.253(3) .
O3 C24 1.265(2) .
O4 H4 0.75(5) .
O4 C12 1.437(2) .
C1 H1A 0.9900 .
C1 H1B 0.9900 .
C1 C2 1.528(2) .
C1 C10 1.542(2) .
C2 H2A 0.9900 .
C2 H2B 0.9900 .
C2 C3 1.524(2) .
C3 H3 1.0000 .
C3 C4 1.509(3) .
C4 H4A 0.9900 .
C4 H4B 0.9900 .
C4 C5 1.537(2) .
C5 H5 1.0000 .
C5 C6 1.533(2) .
C5 C10 1.558(2) .
C6 H6A 0.9900 .
C6 H6B 0.9900 .
C6 C7 1.532(3) .
C7 H7A 0.9900 .
C7 H7B 0.9900 .
C7 C8 1.531(2) .
C8 H8 1.0000 .
C8 C9 1.546(2) .
C8 C14 1.526(2) .
C9 H9 1.0000 .
C9 C10 1.559(2) .
C9 C11 1.537(2) .
C10 C19 1.543(2) .
C11 H11A 0.9900 .
C11 H11B 0.9900 .
C11 C12 1.535(2) .
C12 H12 1.0000 .
C12 C13 1.541(2) .
C13 C14 1.545(2) .
C13 C17 1.562(2) .
C13 C18 1.540(2) .
C14 H14 1.0000 .
C14 C15 1.531(2) .
C15 H15A 0.9900 .
C15 H15B 0.9900 .
C15 C16 1.547(2) .
C16 H16A 0.9900 .
C16 H16B 0.9900 .
C16 C17 1.555(2) .
C17 H17 1.0000 .
C17 C20 1.542(2) .
C18 H18A 0.9800 .
C18 H18B 0.9800 .
C18 H18C 0.9800 .
C19 H19A 0.9800 .
C19 H19B 0.9800 .
C19 H19C 0.9800 .
C20 H20 1.0000 .
C20 C21 1.532(3) .
C20 C22 1.543(2) .
C21 H21A 0.9800 .
C21 H21B 0.9800 .
C21 H21C 0.9800 .
C22 H22A 0.9900 .
C22 H22B 0.9900 .
C22 C23 1.530(2) .
C23 H23A 0.9900 .
C23 H23B 0.9900 .
C23 C24 1.524(2) .
N1 H1C 0.90(4) .
N1 H1D 0.91(3) .
N1 C25 1.488(3) .
N1 C28 1.492(3) .
C25 H25A 0.9900 .
C25 H25B 0.9900 .
C25 C26 1.516(3) .
C26 H26A 0.9900 .
C26 H26B 0.9900 .
C26 C27 1.527(3) .
C27 H27A 0.9800 .
C27 H27B 0.9800 .
C27 H27C 0.9800 .
C28 H28A 0.9900 .
C28 H28B 0.9900 .
C28 C29 1.514(3) .
C29 H29A 0.9900 .
C29 H29B 0.9900 .
C29 C30 1.522(3) .
C30 H30A 0.9800 .
C30 H30B 0.9800 .
C30 H30C 0.9800 .
O6 H6C 0.80(4) .
O6 H6D 0.90(4) .
O5 H5A 0.89(4) .
O5 H5B 0.85(4) .

loop_
_geom_hbond_atom_site_label_D
_geom_hbond_atom_site_label_H
_geom_hbond_atom_site_label_A
_geom_hbond_distance_DH
_geom_hbond_distance_HA
_geom_hbond_distance_DA
_geom_hbond_angle_DHA
_geom_hbond_site_symmetry_A
_geom_hbond_publ_flag
O1 H1 O2 0.92(4) 1.79(4) 2.700(2) 166(3) 4_466 yes
N1 H1C O6 0.90(4) 1.90(4) 2.796(2) 168(3) 1_655 yes
N1 H1D O2 0.91(3) 1.88(3) 2.767(2) 167(3) . yes
N1 H1D O3 0.91(3) 2.55(3) 3.227(2) 132(3) . yes
C25 H25A O5 0.99 2.49 3.470(3) 173.0 3_645 yes
O6 H6C O5 0.80(4) 1.95(4) 2.729(2) 165(4) . yes
O6 H6D O3 0.90(4) 1.88(4) 2.765(2) 169(4) 3_645 yes
O5 H5A O3 0.89(4) 1.84(4) 2.733(2) 176(3) . yes
O5 H5B O1 0.85(4) 1.93(4) 2.780(2) 172(4) 4_466 yes

loop_
_geom_torsion_atom_site_label_1
_geom_torsion_atom_site_label_2
_geom_torsion_atom_site_label_3
_geom_torsion_atom_site_label_4
_geom_torsion
_geom_torsion_site_symmetry_1
_geom_torsion_site_symmetry_2
_geom_torsion_site_symmetry_3
_geom_torsion_site_symmetry_4
O1 C3 C4 C5 179.54(14) . . . .
O4 C12 C13 C14 -64.28(18) . . . .
O4 C12 C13 C17 48.1(2) . . . .
O4 C12 C13 C18 173.27(14) . . . .
C1 C2 C3 O1 -178.86(14) . . . .
C1 C2 C3 C4 -58.41(19) . . . .
C2 C1 C10 C5 -54.40(18) . . . .
C2 C1 C10 C9 66.54(19) . . . .
C2 C1 C10 C19 -171.77(15) . . . .
C2 C3 C4 C5 56.6(2) . . . .
C3 C4 C5 C6 -179.58(14) . . . .
C3 C4 C5 C10 -52.85(19) . . . .
C4 C5 C6 C7 72.46(19) . . . .
C4 C5 C10 C1 49.56(18) . . . .
C4 C5 C10 C9 -72.94(18) . . . .
C4 C5 C10 C19 165.20(15) . . . .
C5 C6 C7 C8 55.6(2) . . . .
C6 C5 C10 C1 175.52(14) . . . .
C6 C5 C10 C9 53.02(19) . . . .
C6 C5 C10 C19 -68.84(18) . . . .
C6 C7 C8 C9 -55.44(19) . . . .
C6 C7 C8 C14 -176.59(14) . . . .
C7 C8 C9 C10 55.89(18) . . . .
C7 C8 C9 C11 -176.04(14) . . . .
C7 C8 C14 C13 -179.00(14) . . . .
C7 C8 C14 C15 -55.9(2) . . . .
C8 C9 C10 C1 -174.29(13) . . . .
C8 C9 C10 C5 -54.12(18) . . . .
C8 C9 C10 C19 66.64(19) . . . .
C8 C9 C11 C12 53.58(19) . . . .
C8 C14 C15 C16 -161.61(14) . . . .
C9 C8 C14 C13 58.77(18) . . . .
C9 C8 C14 C15 -178.15(14) . . . .
C9 C11 C12 O4 66.79(19) . . . .
C9 C11 C12 C13 -55.03(19) . . . .
C10 C1 C2 C3 59.62(18) . . . .
C10 C5 C6 C7 -54.7(2) . . . .
C10 C9 C11 C12 -178.60(14) . . . .
C11 C9 C10 C1 58.79(18) . . . .
C11 C9 C10 C5 178.95(14) . . . .
C11 C9 C10 C19 -60.29(19) . . . .
C11 C12 C13 C14 55.02(17) . . . .
C11 C12 C13 C17 167.37(14) . . . .
C11 C12 C13 C18 -67.43(17) . . . .
C12 C13 C14 C8 -59.52(18) . . . .
C12 C13 C14 C15 169.99(13) . . . .
C12 C13 C17 C16 -156.65(15) . . . .
C12 C13 C17 C20 77.5(2) . . . .
C13 C14 C15 C16 -33.53(17) . . . .
C13 C17 C20 C21 -61.0(2) . . . .
C13 C17 C20 C22 174.94(15) . . . .
C14 C8 C9 C10 178.72(13) . . . .
C14 C8 C9 C11 -53.22(18) . . . .
C14 C13 C17 C16 -40.35(16) . . . .
C14 C13 C17 C20 -166.23(15) . . . .
C14 C15 C16 C17 7.55(18) . . . .
C15 C16 C17 C13 20.70(18) . . . .
C15 C16 C17 C20 150.18(15) . . . .
C16 C17 C20 C21 178.32(16) . . . .
C16 C17 C20 C22 54.2(2) . . . .
C17 C13 C14 C8 176.85(14) . . . .
C17 C13 C14 C15 46.36(15) . . . .
C17 C20 C22 C23 179.88(16) . . . .
C18 C13 C14 C8 60.71(19) . . . .
C18 C13 C14 C15 -69.78(17) . . . .
C18 C13 C17 C16 78.26(17) . . . .
C18 C13 C17 C20 -47.6(2) . . . .
C20 C22 C23 C24 171.37(16) . . . .
C21 C20 C22 C23 55.2(2) . . . .
C22 C23 C24 O2 -5.9(3) . . . .
C22 C23 C24 O3 174.16(17) . . . .
N1 C25 C26 C27 -170.12(18) . . . .
N1 C28 C29 C30 -177.97(18) . . . .
C25 N1 C28 C29 -174.25(18) . . . .
C28 N1 C25 C26 -177.82(18) . . . .

loop_
_twin_individual_id
_twin_individual_mass_fraction_refined
1 0.92(17)
2 0.08(17)

_cod_database_fobs_code 4519432
